data_2015253
loop_
_publ_author_name
'Zhang, Yi-Xun'
'Jackson, Shauntina H.'
'Rajab, Mohamed S.'
'Fronczek, Frank R.'
'Watkins, Steven F.'

_publ_section_title
;
 Cinnamolid-3\b-ol hemihydrate and 3\b-hydroxycinnamolide acetate, two
 drimanolide-class sesquiterpene lactones from <i>Warburgia
 ugandensis</i>
;
_journal_coeditor_code GZ3003
_journal_issue 4
_journal_name_full 'Acta Crystallographica Section C'
_journal_page_first o219
_journal_page_last o221
_journal_paper_doi 10.1107/S0108270106007177
_journal_volume 62
_journal_year 2006
_chemical_formula_iupac 'C17 H24 O4'
_chemical_formula_moiety 'C17 H24 O4'
_chemical_formula_sum 'C17 H24 O4'
_chemical_formula_weight 292.36
_chemical_name_common
;
cinnamolide-3\b-ol-acetate
;
_chemical_name_systematic
;
3\b-Acetoxy-7-drimen-12,11-olide
;
_space_group_IT_number 4
_symmetry_cell_setting monoclinic
_symmetry_space_group_name_Hall 'P 2yb'
_symmetry_space_group_name_H-M 'P 1 21 1'
_atom_sites_solution_hydrogens geom
_atom_sites_solution_primary direct
_atom_sites_solution_secondary difmap
_audit_creation_method SHELXL97
_cell_angle_alpha 90
_cell_angle_beta 101.22(2)
_cell_angle_gamma 90
_cell_formula_units_Z 2
_cell_length_a 6.802(3)
_cell_length_b 7.918(4)
_cell_length_c 14.302(8)
_cell_measurement_reflns_used 2218
_cell_measurement_temperature 120
_cell_measurement_theta_max 30.0
_cell_measurement_theta_min 2.5
_cell_volume 755.6(7)
_computing_cell_refinement 'HKL SCALEPACK (Otwinowski & Minor 1997)'
_computing_data_collection 'COLLECT (Nonius, 1999)'
_computing_data_reduction 'HKL DENZO (Otwinowski & Minor 1997) and SCALEPACK'
_computing_molecular_graphics 'ORTEP-3 for Windows (Farrugia, 1997)'
_computing_publication_material SHELXL97
_computing_structure_refinement 'SHELXL97 (Sheldrick, 1997)'
_computing_structure_solution 'SIR97 (Altomare <i>et al.</i>,  1999)'
_diffrn_ambient_temperature 120
_diffrn_measured_fraction_theta_full 0.996
_diffrn_measured_fraction_theta_max 0.996
_diffrn_measurement_device 'Nonius KappaCCD area-detector (with Oxford Cryostream)'
_diffrn_measurement_method '\w scans with \k offsets'
_diffrn_radiation_monochromator graphite
_diffrn_radiation_source 'fine-focus sealed tube'
_diffrn_radiation_type MoK\a
_diffrn_radiation_wavelength 0.71073
_diffrn_reflns_av_R_equivalents 0.057
_diffrn_reflns_av_sigmaI/netI 0.0883
_diffrn_reflns_limit_h_max 9
_diffrn_reflns_limit_h_min -9
_diffrn_reflns_limit_k_max 11
_diffrn_reflns_limit_k_min -11
_diffrn_reflns_limit_l_max 20
_diffrn_reflns_limit_l_min -20
_diffrn_reflns_number 8695
_diffrn_reflns_theta_full 30.0
_diffrn_reflns_theta_max 30.0
_diffrn_reflns_theta_min 2.9
_diffrn_standards_decay_% <2
_diffrn_standards_number 0
_exptl_absorpt_coefficient_mu 0.090
_exptl_absorpt_correction_type none
_exptl_crystal_colour colorless
_exptl_crystal_density_diffrn 1.285
_exptl_crystal_density_method 'not measured'
_exptl_crystal_description prism
_exptl_crystal_F_000 316
_exptl_crystal_size_max 0.33
_exptl_crystal_size_mid 0.18
_exptl_crystal_size_min 0.15
_refine_diff_density_max 0.22
_refine_diff_density_min -0.20
_refine_ls_extinction_coef 0.012(3)
_refine_ls_extinction_expression Fc^*^=kFc[1+0.001xFc^2^\l^3^/sin(2\q)]^-1/4^
_refine_ls_extinction_method 'SHELXL97 (Sheldrick, 1997)'
_refine_ls_goodness_of_fit_ref 0.982
_refine_ls_hydrogen_treatment constr
_refine_ls_matrix_type full
_refine_ls_number_parameters 195
_refine_ls_number_reflns 2353
_refine_ls_number_restraints 1
_refine_ls_restrained_S_all 0.982
_refine_ls_R_factor_all 0.109
_refine_ls_R_factor_gt 0.051
_refine_ls_shift/su_max 0.000
_refine_ls_shift/su_mean 0.000
_refine_ls_structure_factor_coef Fsqd
_refine_ls_weighting_details 'calc w = 1/[\s^2^(Fo^2^)+(0.0473P)^2^] where P=(Fo^2^+2Fc^2^)/3'
_refine_ls_weighting_scheme calc
_refine_ls_wR_factor_gt 0.090
_refine_ls_wR_factor_ref 0.108
_reflns_number_gt 1456
_reflns_number_total 2353
_reflns_threshold_expression I>2\s(I)
_cod_data_source_file gz3003.cif
_cod_data_source_block II
_cod_depositor_comments
;
The following automatic conversions were performed:
'_symmetry_cell_setting' value 'Monoclinic' changed to 'monoclinic'
according to '/home/saulius/struct/CIF-dictionaries/cif_core.dic'
dictionary named 'cif_core.dic' version 2.4.1 from 2010-06-29.

Automatic conversion script
Id: cif_fix_enum 1527 2010-12-29 10:47:43Z saulius 

The following automatic conversions were performed:

'_symmetry_cell_setting' value 'Monoclinic' changed to 'monoclinic'
according to /home/saulius/struct/CIF-dictionaries/cif_core.dic
dictionary named 'cif_core.dic' version 2.4.1 from 2010-06-29.

Automatic conversion script
Id: cif_fix_values 1715 2011-07-08 13:25:40Z adriana 
;
_cod_original_sg_symbol_H-M 'P 21'
_cod_database_code 2015253

loop_
_symmetry_equiv_pos_as_xyz
'x, y, z'
'-x, y+1/2, -z'

loop_
_atom_site_type_symbol
_atom_site_label
_atom_site_fract_x
_atom_site_fract_y
_atom_site_fract_z
_atom_site_U_iso_or_equiv
_atom_site_adp_type
_atom_site_calc_flag
_atom_site_refinement_flags
_atom_site_occupancy
O O1 0.8176(3) 0.4883(3) 0.55905(12) 0.0373(5) Uani d . 1
O O2 0.9004(3) 0.7238(3) 0.64502(13) 0.0466(6) Uani d . 1
O O3 0.2946(2) 0.7821(3) 0.03214(12) 0.0303(5) Uani d . 1
O O4 -0.0282(3) 0.7133(3) 0.02549(13) 0.0421(6) Uani d . 1
C C1 0.5137(4) 0.5137(4) 0.24430(18) 0.0291(6) Uani d . 1
H H1A 0.5911 0.4071 0.2488 0.035 Uiso calc R 1
H H1B 0.3883 0.4910 0.2675 0.035 Uiso calc R 1
C C2 0.4608(4) 0.5684(4) 0.13965(18) 0.0281(6) Uani d . 1
H H2A 0.5848 0.5818 0.1138 0.034 Uiso calc R 1
H H2B 0.3767 0.4811 0.1017 0.034 Uiso calc R 1
C C3 0.3484(4) 0.7340(4) 0.13273(17) 0.0272(6) Uani d . 1
H H3 0.2227 0.7178 0.1581 0.033 Uiso calc R 1
C C4 0.4685(4) 0.8808(4) 0.18701(18) 0.0277(6) Uani d . 1
C C5 0.5321(4) 0.8218(4) 0.29222(18) 0.0273(6) Uani d . 1
H H5 0.4030 0.8075 0.3150 0.033 Uiso calc R 1
C C6 0.6462(4) 0.9594(4) 0.35766(18) 0.0314(7) Uani d . 1
H H6A 0.7580 1.0015 0.3290 0.038 Uiso calc R 1
H H6B 0.5544 1.0553 0.3609 0.038 Uiso calc R 1
C C7 0.7284(4) 0.8995(4) 0.45640(19) 0.0307(7) Uani d . 1
H H7 0.7873 0.9790 0.5033 0.037 Uiso calc R 1
C C8 0.7213(4) 0.7382(4) 0.48037(18) 0.0298(7) Uani d . 1
C C9 0.6281(4) 0.6011(4) 0.41395(19) 0.0307(7) Uani d . 1
H H9 0.4839 0.5919 0.4190 0.037 Uiso calc R 1
C C10 0.6365(4) 0.6465(4) 0.30899(18) 0.0265(6) Uani d . 1
C C11 0.7360(4) 0.4441(4) 0.45954(19) 0.0327(7) Uani d . 1
H H11A 0.6413 0.3483 0.4562 0.039 Uiso calc R 1
H H11B 0.8452 0.4117 0.4263 0.039 Uiso calc R 1
C C12 0.8213(4) 0.6600(4) 0.5705(2) 0.0337(7) Uani d . 1
C C13 0.3243(4) 1.0323(4) 0.1838(2) 0.0392(8) Uani d . 1
H H13A 0.2183 1.0040 0.2187 0.059 Uiso calc R 1
H H13B 0.2643 1.0581 0.1173 0.059 Uiso calc R 1
H H13C 0.3988 1.1309 0.2132 0.059 Uiso calc R 1
C C14 0.6407(4) 0.9339(4) 0.1383(2) 0.0362(7) Uani d . 1
H H14A 0.7388 0.9999 0.1830 0.054 Uiso calc R 1
H H14B 0.5877 1.0027 0.0821 0.054 Uiso calc R 1
H H14C 0.7057 0.8330 0.1187 0.054 Uiso calc R 1
C C15 0.8545(3) 0.6492(4) 0.29435(18) 0.0310(7) Uani d . 1
H H15A 0.9130 0.5362 0.3063 0.047 Uiso calc R 1
H H15B 0.9322 0.7300 0.3387 0.047 Uiso calc R 1
H H15C 0.8573 0.6829 0.2287 0.047 Uiso calc R 1
C C16 0.1016(4) 0.7681(4) -0.01206(18) 0.0278(6) Uani d . 1
C C17 0.0738(4) 0.8303(4) -0.11191(18) 0.0316(7) Uani d . 1
H H17A -0.0402 0.7720 -0.1512 0.047 Uiso calc R 1
H H17B 0.1953 0.8077 -0.1371 0.047 Uiso calc R 1
H H17C 0.0480 0.9521 -0.1132 0.047 Uiso calc R 1

loop_
_atom_site_aniso_label
_atom_site_aniso_U_11
_atom_site_aniso_U_22
_atom_site_aniso_U_33
_atom_site_aniso_U_12
_atom_site_aniso_U_13
_atom_site_aniso_U_23
O1 0.0408(11) 0.0408(15) 0.0292(11) 0.0011(10) 0.0044(8) 0.0066(10)
O2 0.0573(12) 0.0554(15) 0.0253(10) -0.0093(13) 0.0034(9) 0.0001(11)
O3 0.0265(9) 0.0368(13) 0.0257(9) -0.0003(9) 0.0004(7) -0.0002(8)
O4 0.0322(10) 0.0568(15) 0.0349(12) -0.0113(11) 0.0003(8) 0.0074(11)
C1 0.0292(13) 0.0250(16) 0.0326(15) -0.0013(12) 0.0048(12) -0.0010(13)
C2 0.0299(13) 0.0237(17) 0.0280(14) -0.0027(13) -0.0007(11) -0.0022(13)
C3 0.0267(12) 0.0302(17) 0.0241(14) -0.0004(13) 0.0033(10) -0.0004(13)
C4 0.0268(12) 0.0263(16) 0.0285(15) 0.0013(12) 0.0016(11) -0.0007(13)
C5 0.0261(12) 0.0241(16) 0.0304(15) 0.0042(12) 0.0024(11) -0.0016(13)
C6 0.0319(13) 0.0263(17) 0.0344(15) 0.0033(13) 0.0024(12) -0.0024(13)
C7 0.0280(14) 0.0361(19) 0.0267(14) 0.0001(13) 0.0018(11) -0.0081(14)
C8 0.0258(13) 0.0349(19) 0.0282(15) 0.0021(13) 0.0045(11) -0.0008(14)
C9 0.0291(12) 0.0287(17) 0.0335(15) 0.0016(13) 0.0045(11) 0.0007(13)
C10 0.0282(12) 0.0260(16) 0.0239(13) 0.0017(12) 0.0015(10) 0.0026(12)
C11 0.0309(14) 0.0364(19) 0.0293(15) 0.0038(14) 0.0021(12) 0.0019(13)
C12 0.0314(14) 0.043(2) 0.0285(15) -0.0039(14) 0.0095(12) -0.0001(14)
C13 0.0440(15) 0.0298(18) 0.0390(17) 0.0096(14) -0.0038(13) -0.0043(14)
C14 0.0384(14) 0.0350(19) 0.0325(14) -0.0072(13) 0.0000(12) 0.0020(13)
C15 0.0294(12) 0.0306(17) 0.0325(14) 0.0012(13) 0.0045(11) -0.0027(14)
C16 0.0271(13) 0.0242(16) 0.0299(14) 0.0004(12) 0.0003(11) -0.0063(12)
C17 0.0316(13) 0.0296(17) 0.0300(15) -0.0028(13) -0.0034(11) 0.0010(13)

loop_
_atom_type_symbol
_atom_type_description
_atom_type_scat_dispersion_real
_atom_type_scat_dispersion_imag
_atom_type_scat_source
C C 0.0033 0.0016 'International Tables Vol C Tables 4.2.6.8 and 6.1.1.4'
H H 0.0000 0.0000 'International Tables Vol C Tables 4.2.6.8 and 6.1.1.4'
O O 0.0106 0.0060 'International Tables Vol C Tables 4.2.6.8 and 6.1.1.4'

loop_
_geom_angle_atom_site_label_1
_geom_angle_atom_site_label_2
_geom_angle_atom_site_label_3
_geom_angle
C12 O1 C11 110.4(2)
C16 O3 C3 118.3(2)
C2 C1 C10 113.0(2)
C2 C1 H1A 109.0
C10 C1 H1A 109.0
C2 C1 H1B 109.0
C10 C1 H1B 109.0
H1A C1 H1B 107.8
C3 C2 C1 109.2(2)
C3 C2 H2A 109.8
C1 C2 H2A 109.8
C3 C2 H2B 109.8
C1 C2 H2B 109.8
H2A C2 H2B 108.3
O3 C3 C2 108.4(2)
O3 C3 C4 107.8(2)
C2 C3 C4 114.20(19)
O3 C3 H3 108.8
C2 C3 H3 108.8
C4 C3 H3 108.8
C14 C4 C3 110.8(2)
C13 C4 C14 108.1(2)
C3 C4 C13 107.4(2)
C14 C4 C5 115.4(2)
C3 C4 C5 106.3(2)
C13 C4 C5 108.6(2)
C6 C5 C4 112.8(2)
C6 C5 C10 112.05(19)
C4 C5 C10 116.8(2)
C6 C5 H5 104.6
C4 C5 H5 104.6
C10 C5 H5 104.6
C7 C6 C5 113.6(3)
C7 C6 H6A 108.8
C5 C6 H6A 108.8
C7 C6 H6B 108.8
C5 C6 H6B 108.8
H6A C6 H6B 107.7
C8 C7 C6 121.7(3)
C8 C7 H7 119.1
C6 C7 H7 119.1
C7 C8 C12 126.7(3)
C7 C8 C9 124.4(3)
C12 C8 C9 108.5(3)
C8 C9 C11 102.2(2)
C8 C9 C10 110.7(2)
C11 C9 C10 119.8(2)
C8 C9 H9 107.9
C11 C9 H9 107.9
C10 C9 H9 107.9
C1 C10 C15 110.7(2)
C1 C10 C9 107.8(2)
C15 C10 C9 110.6(2)
C1 C10 C5 109.84(19)
C15 C10 C5 113.0(2)
C9 C10 C5 104.7(2)
O1 C11 C9 106.3(2)
O1 C11 H11A 110.5
C9 C11 H11A 110.5
O1 C11 H11B 110.5
C9 C11 H11B 110.5
H11A C11 H11B 108.7
O2 C12 O1 121.1(3)
O2 C12 C8 130.3(3)
O1 C12 C8 108.6(2)
C4 C13 H13A 109.5
C4 C13 H13B 109.5
H13A C13 H13B 109.5
C4 C13 H13C 109.5
H13A C13 H13C 109.5
H13B C13 H13C 109.5
C4 C14 H14A 109.5
C4 C14 H14B 109.5
H14A C14 H14B 109.5
C4 C14 H14C 109.5
H14A C14 H14C 109.5
H14B C14 H14C 109.5
C10 C15 H15A 109.5
C10 C15 H15B 109.5
H15A C15 H15B 109.5
C10 C15 H15C 109.5
H15A C15 H15C 109.5
H15B C15 H15C 109.5
O4 C16 O3 123.7(2)
O4 C16 C17 125.6(2)
O3 C16 C17 110.7(2)
C16 C17 H17A 109.5
C16 C17 H17B 109.5
H17A C17 H17B 109.5
C16 C17 H17C 109.5
H17A C17 H17C 109.5
H17B C17 H17C 109.5

loop_
_geom_bond_atom_site_label_1
_geom_bond_atom_site_label_2
_geom_bond_distance
_geom_bond_publ_flag
O1 C12 1.369(4) ?
O1 C11 1.466(3) ?
O2 C12 1.207(3) y
O3 C16 1.346(3) ?
O3 C3 1.464(3) ?
O4 C16 1.201(3) y
C1 C2 1.532(3) ?
C1 C10 1.536(4) ?
C1 H1A 0.9900 ?
C1 H1B 0.9900 ?
C2 C3 1.511(4) ?
C2 H2A 0.9900 ?
C2 H2B 0.9900 ?
C3 C4 1.540(4) ?
C3 H3 1.0000 ?
C4 C13 1.544(4) ?
C4 C14 1.534(4) ?
C4 C5 1.555(4) ?
C5 C6 1.544(4) ?
C5 C10 1.556(4) ?
C5 H5 1.0000 ?
C6 C7 1.492(4) ?
C6 H6A 0.9900 ?
C6 H6B 0.9900 ?
C7 C8 1.326(4) y
C7 H7 0.9500 ?
C8 C12 1.472(4) ?
C8 C9 1.499(4) ?
C9 C11 1.525(4) ?
C9 C10 1.555(4) ?
C9 H9 1.0000 ?
C10 C15 1.537(3) ?
C11 H11A 0.9900 ?
C11 H11B 0.9900 ?
C13 H13A 0.9800 ?
C13 H13B 0.9800 ?
C13 H13C 0.9800 ?
C14 H14A 0.9800 ?
C14 H14B 0.9800 ?
C14 H14C 0.9800 ?
C15 H15A 0.9800 ?
C15 H15B 0.9800 ?
C15 H15C 0.9800 ?
C16 C17 1.488(4) ?
C17 H17A 0.9800 ?
C17 H17B 0.9800 ?
C17 H17C 0.9800 ?

loop_
_geom_torsion_atom_site_label_1
_geom_torsion_atom_site_label_2
_geom_torsion_atom_site_label_3
_geom_torsion_atom_site_label_4
_geom_torsion
_geom_torsion_publ_flag
C10 C1 C2 C3 -56.9(3) y
C16 O3 C3 C2 107.0(2) ?
C16 O3 C3 C4 -128.9(2) ?
C1 C2 C3 O3 -178.54(19) ?
C1 C2 C3 C4 61.2(3) y
O3 C3 C4 C13 66.7(3) ?
C2 C3 C4 C13 -172.7(2) ?
O3 C3 C4 C14 -51.1(3) ?
C2 C3 C4 C14 69.5(3) ?
O3 C3 C4 C5 -177.18(19) ?
C2 C3 C4 C5 -56.6(3) y
C14 C4 C5 C6 59.5(3) ?
C3 C4 C5 C6 -177.2(2) ?
C13 C4 C5 C6 -61.9(3) ?
C14 C4 C5 C10 -72.3(3) ?
C3 C4 C5 C10 50.9(3) y
C13 C4 C5 C10 166.2(2) ?
C4 C5 C6 C7 -173.6(2) ?
C10 C5 C6 C7 -39.4(3) y
C5 C6 C7 C8 7.1(4) y
C6 C7 C8 C12 170.7(2) ?
C6 C7 C8 C9 -1.6(4) y
C7 C8 C9 C11 156.4(3) ?
C12 C8 C9 C11 -17.1(3) y
C7 C8 C9 C10 27.8(4) y
C12 C8 C9 C10 -145.7(2) ?
C2 C1 C10 C15 -74.8(3) ?
C2 C1 C10 C9 164.1(2) ?
C2 C1 C10 C5 50.6(3) y
C8 C9 C10 C1 -172.3(2) ?
C11 C9 C10 C1 69.3(3) ?
C8 C9 C10 C15 66.6(3) ?
C11 C9 C10 C15 -51.8(3) ?
C8 C9 C10 C5 -55.4(3) y
C11 C9 C10 C5 -173.8(2) ?
C6 C5 C10 C1 178.4(2) ?
C4 C5 C10 C1 -49.4(3) y
C6 C5 C10 C15 -57.5(3) ?
C4 C5 C10 C15 74.7(3) ?
C6 C5 C10 C9 62.9(3) y
C4 C5 C10 C9 -164.9(2) ?
C12 O1 C11 C9 -17.0(3) y
C8 C9 C11 O1 20.2(3) y
C10 C9 C11 O1 142.9(2) ?
C11 O1 C12 O2 -173.0(2) ?
C11 O1 C12 C8 6.0(3) y
C7 C8 C12 O2 13.2(5) ?
C9 C8 C12 O2 -173.5(3) ?
C7 C8 C12 O1 -165.6(3) ?
C9 C8 C12 O1 7.6(3) y
C3 O3 C16 O4 -2.5(4) ?
C3 O3 C16 C17 177.2(2) ?

loop_
_cod_related_entry_id
_cod_related_entry_database
_cod_related_entry_code
1 ChemSpider 13099434
